data_2012514
loop_
_publ_author_name
'Vega, Daniel'
'Fern\'andez, Daniel'
'Ellena, Javier A.'

_publ_section_title
;
 Disodium pamidronate
;
_journal_issue 2
_journal_name_full 'Acta Crystallographica Section C'
_journal_page_first m77
_journal_page_last m80
_journal_paper_doi 10.1107/S0108270101019655
_journal_volume 58
_journal_year 2002
_chemical_formula_iupac '2 Na 1+, C3 H9 N1 O7 P2 2-, 5 H2 O'
_chemical_formula_moiety '2 Na 1+, C3 H9 N1 O7 P2 2-, 5 H2 O'
_chemical_formula_sum 'C3 H19 N Na2 O12 P2'
_chemical_formula_weight 369.11
_chemical_name_common 'DISODIUM PAMIDRONATE'
_chemical_name_systematic
;
Disodium 3-ammonium-1-hydroxypropylidene-1,1-bisphosphonate pentahydrate
;
_space_group_IT_number 2
_symmetry_cell_setting triclinic
_symmetry_space_group_name_Hall '-P 1'
_symmetry_space_group_name_H-M 'P -1'
_audit_creation_method 'WinGX routine CIF_UPDATE'
_cell_angle_alpha 113.700(5)
_cell_angle_beta 93.164(4)
_cell_angle_gamma 91.957(5)
_cell_formula_units_Z 2
_cell_length_a 5.9588(4)
_cell_length_b 10.9010(10)
_cell_length_c 11.2900(10)
_cell_measurement_reflns_used 10466
_cell_measurement_temperature 293(2)
_cell_measurement_theta_max 25.028
_cell_measurement_theta_min 1.018
_cell_volume 669.22(10)
_computing_cell_refinement 'HKL SCALEPACK (Otwinowski & Minor, 1997)'
_computing_data_collection 'COLLECT (Nonius, 1997-2000)'
_computing_data_reduction 'HKL SCALEPACK and DENZO (Otwinowski & Minor, 1997)'
_computing_molecular_graphics 'XP in SHELXTL/PC (Sheldrick, 1991)'
_computing_publication_material 'PARST (Nardelli, 1995) and WinGX (Farrugia, 1999) '
_computing_structure_refinement 'SHELXL97 (Sheldrick, 1997)'
_computing_structure_solution 'SHELXS97 (Sheldrick, 1997)'
_diffrn_ambient_temperature 293(2)
_diffrn_detector_area_resol_mean 9
_diffrn_measured_fraction_theta_full .996
_diffrn_measured_fraction_theta_max .996
_diffrn_measurement_device '95mm CCD camera on \k-goniostat diffractometer'
_diffrn_measurement_device_type 'Nonius KappaCCD'
_diffrn_measurement_method '\f scans, and \w scans with \k offsets'
_diffrn_radiation_monochromator 'horizonally mounted graphite crystal'
_diffrn_radiation_source 'fine-focus sealed tube'
_diffrn_radiation_type MoK\a
_diffrn_radiation_wavelength .71070
_diffrn_reflns_av_R_equivalents .1
_diffrn_reflns_limit_h_max 7
_diffrn_reflns_limit_h_min -6
_diffrn_reflns_limit_k_max 12
_diffrn_reflns_limit_k_min -12
_diffrn_reflns_limit_l_max 13
_diffrn_reflns_limit_l_min -13
_diffrn_reflns_number 12361
_diffrn_reflns_theta_full 24.99
_diffrn_reflns_theta_max 24.99
_diffrn_reflns_theta_min 3.37
_diffrn_standards_decay_% negligible
_exptl_absorpt_coefficient_mu .451
_exptl_absorpt_correction_T_max .995
_exptl_absorpt_correction_T_min .841
_exptl_absorpt_correction_type multi-scan
_exptl_absorpt_process_details '(SORTAV; Blessing, 1995)'
_exptl_crystal_colour colourless
_exptl_crystal_density_diffrn 1.832
_exptl_crystal_density_meas ?
_exptl_crystal_density_method 'not measured'
_exptl_crystal_description needle
_exptl_crystal_F_000 384
_exptl_crystal_size_max .4
_exptl_crystal_size_mid .04
_exptl_crystal_size_min .01
_refine_diff_density_max .259
_refine_diff_density_min -.422
_refine_ls_extinction_method none
_refine_ls_goodness_of_fit_ref 1.062
_refine_ls_hydrogen_treatment constr
_refine_ls_matrix_type full
_refine_ls_number_parameters 182
_refine_ls_number_reflns 2342
_refine_ls_number_restraints 10
_refine_ls_restrained_S_all 1.06
_refine_ls_R_factor_gt .0416
_refine_ls_shift/su_max <0.001
_refine_ls_structure_factor_coef Fsqd
_refine_ls_weighting_details 'calc w = 1/[\s^2^(Fo^2^)+(0.0309P)^2^+0.3970P] where P = (Fo^2^+2Fc^2^)/3'
_refine_ls_weighting_scheme calc
_refine_ls_wR_factor_ref .1056
_reflns_number_gt 1750
_reflns_number_total 2342
_reflns_threshold_expression I>2\s(I)
_cod_data_source_file na1543.cif
_cod_data_source_block I
_cod_depositor_comments
;
The following automatic conversions were performed:
'_geom_bond_publ_flag' value 'Y' changed to 'y' according to
'/home/saulius/struct/CIF-dictionaries/cif_core.dic' dictionary named
'cif_core.dic' version 2.4.1 from 2010-06-29 (24 times).

Automatic conversion script
Id: cif_fix_enum 1527 2010-12-29 10:47:43Z saulius 

The following automatic conversions were performed:

'_geom_bond_publ_flag' value 'Y' changed to 'y' according to
/home/saulius/struct/CIF-dictionaries/cif_core.dic dictionary named
'cif_core.dic' version 2.4.1 from 2010-06-29 (24
times).

'_geom_angle_publ_flag' value 'Y' changed to 'y' according
to /home/saulius/struct/CIF-dictionaries/cif_core.dic dictionary
named 'cif_core.dic' version 2.4.1 from 2010-06-29 (23 times).

Automatic conversion script
Id: cif_fix_values 1715 2011-07-08 13:25:40Z adriana 

The following automatic conversions were performed:

'_exptl_crystal_density_meas' value 'not measured' was changed to '?'
- the value is perceived as not measured.

Automatic conversion script
Id: cif_fix_values 3008 2015-01-20 13:52:24Z robertas 
;
_cod_database_code 2012514
_cod_database_fobs_code 2012514

loop_
_symmetry_equiv_pos_as_xyz
'x, y, z'
'-x, -y, -z'

loop_
_atom_site_label
_atom_site_fract_x
_atom_site_fract_y
_atom_site_fract_z
_atom_site_U_iso_or_equiv
_atom_site_adp_type
_atom_site_calc_flag
_atom_site_refinement_flags
_atom_site_occupancy
_atom_site_disorder_assembly
_atom_site_disorder_group
_atom_site_type_symbol
O1 .6263(4) .4861(2) .2788(2) .0308(6) Uani d . 1 . . O
O2 .3187(4) .3839(2) .1018(2) .0297(6) Uani d . 1 . . O
O3 .2180(4) .5310(2) .3278(2) .0307(6) Uani d . 1 . . O
O4 .1729(4) .8299(2) .3843(2) .0300(6) Uani d . 1 . . O
O5 .5950(4) .8069(2) .4350(2) .0305(6) Uani d . 1 . . O
O6 .4716(4) .9291(2) .2967(2) .0297(6) Uani d . 1 . . O
H3 .6087 .943 .3024 .045 Uiso calc R 1 . . H
O7 .6409(4) .6664(2) .1510(2) .0304(6) Uani d . 1 . . O
H4 .6344 .6402 .0719 .046 Uiso calc R 1 . . H
P1 .39309(14) .50445(9) .22913(9) .0247(2) Uani d . 1 . . P
P2 .41060(14) .81014(9) .34225(9) .0252(2) Uani d . 1 . . P
C1 .4169(5) .6567(3) .1922(3) .0257(7) Uani d . 1 . . C
C2 .2327(6) .6433(4) .0864(3) .0280(8) Uani d . 1 . . C
H5 .2506 .5607 .0116 .034 Uiso calc R 1 . . H
H6 .0878 .6345 .1182 .034 Uiso calc R 1 . . H
C3 .2269(6) .7569(4) .0413(3) .0296(8) Uani d . 1 . . C
H7 .1395 .8277 .0977 .036 Uiso calc R 1 . . H
H8 .3787 .7942 .045 .036 Uiso calc R 1 . . H
N1 .1233(5) .7040(3) -.0945(3) .0289(7) Uani d . 1 . . N
H9 -.0125 .6655 -.0982 .035 Uiso calc R 1 . . H
H10 .21 .6437 -.1467 .035 Uiso calc R 1 . . H
H11 .1106 .7713 -.1196 .035 Uiso calc R 1 . . H
Na1 .8945(2) .65987(14) .36738(14) .0345(4) Uani d . 1 . . Na
Na2 .6798(2) .84930(15) .64724(14) .0353(4) Uani d . 1 . . Na
O1W .9121(4) .6732(3) .5929(3) .0405(7) Uani d D 1 . . O
H11W .8678 .6073 .6026 .061 Uiso d RD 1 . . H
H12W 1.0463 .6742 .6015 .061 Uiso d RD 1 . . H
O2W 1.0727(4) .9784(3) .6470(3) .0378(6) Uani d D 1 . . O
H21W 1.1027 .9302 .5761 .057 Uiso d RD 1 . . H
H22W 1.0067 1.0417 .6439 .057 Uiso d RD 1 . . H
O3W .3751(4) .6828(3) .5996(3) .0376(6) Uani d D 1 . . O
H31W .3694 .6341 .5225 .056 Uiso d RD 1 . . H
H32W .3824 .6271 .6307 .056 Uiso d RD 1 . . H
O4W .6594(4) .8618(3) .8683(3) .0412(7) Uani d D 1 . . O
H41W .7198 .9138 .9368 .062 Uiso d RD 1 . . H
H42W .6594 .7917 .8771 .062 Uiso d RD 1 . . H
O5W .7798(4) 1.0498(3) 1.1232(3) .0420(7) Uani d D 1 . . O
H51W .6547 1.0766 1.1369 .063 Uiso d RD 1 . . H
H52W .8225 1.0341 1.1837 .063 Uiso d RD 1 . . H

loop_
_atom_site_aniso_label
_atom_site_aniso_U_11
_atom_site_aniso_U_22
_atom_site_aniso_U_33
_atom_site_aniso_U_12
_atom_site_aniso_U_13
_atom_site_aniso_U_23
O1 .0276(12) .0292(13) .0377(14) -.0008(10) -.0027(11) .0166(12)
O2 .0335(13) .0241(13) .0280(13) -.0036(10) .0025(10) .0072(11)
O3 .0307(13) .0319(14) .0315(14) .0014(10) .0100(11) .0142(12)
O4 .0246(12) .0290(13) .0339(14) .0004(10) .0050(10) .0101(11)
O5 .0285(12) .0322(14) .0275(13) .0023(10) -.0032(10) .0092(11)
O6 .0283(12) .0273(13) .0338(14) -.0043(10) .0001(10) .0134(11)
O7 .0249(12) .0393(15) .0262(13) -.0019(10) .0036(10) .0124(12)
P1 .0237(4) .0244(5) .0260(5) -.0006(3) .0022(4) .0101(4)
P2 .0252(5) .0241(5) .0257(5) .0001(4) .0018(4) .0095(4)
C1 .0226(16) .0283(19) .0258(18) -.0037(14) .0020(14) .0111(15)
C2 .0275(17) .0300(19) .0254(18) -.0009(14) -.0019(14) .0108(16)
C3 .0300(18) .0288(19) .0276(19) -.0019(15) -.0042(15) .0101(16)
N1 .0266(15) .0324(17) .0296(16) .0000(12) -.0015(12) .0153(14)
Na1 .0283(7) .0314(8) .0410(8) -.0003(6) .0046(6) .0116(7)
Na2 .0388(8) .0346(8) .0330(8) .0037(6) .0047(6) .0137(7)
O1W .0339(14) .0433(16) .0538(18) .0051(12) .0094(13) .0285(15)
O2W .0435(15) .0338(15) .0374(15) .0053(12) .0014(12) .0157(12)
O3W .0371(14) .0408(16) .0394(15) -.0037(12) .0005(12) .0216(13)
O4W .0471(16) .0360(16) .0385(16) .0008(12) -.0022(13) .0137(13)
O5W .0445(15) .0444(17) .0402(16) .0007(13) -.0011(13) .0211(14)

loop_
_atom_type_symbol
_atom_type_description
_atom_type_scat_dispersion_real
_atom_type_scat_dispersion_imag
_atom_type_scat_source
C C .0033 .0016 'International Tables Vol C Tables 4.2.6.8 and 6.1.1.4'
H H 0 0 'International Tables Vol C Tables 4.2.6.8 and 6.1.1.4'
Na Na .0362 .0249 'International Tables Vol C Tables 4.2.6.8 and 6.1.1.4'
N N .0061 .0033 'International Tables Vol C Tables 4.2.6.8 and 6.1.1.4'
O O .0106 .006 'International Tables Vol C Tables 4.2.6.8 and 6.1.1.4'
P P .1023 .0942 'International Tables Vol C Tables 4.2.6.8 and 6.1.1.4'

loop_
_geom_angle_atom_site_label_1
_geom_angle_atom_site_label_2
_geom_angle_atom_site_label_3
_geom_angle_site_symmetry_1
_geom_angle_site_symmetry_3
_geom_angle
_geom_angle_publ_flag
P1 O1 Na1 . . 122.19(14) ?
P1 O3 Na1 . 1_455 132.67(14) ?
P2 O4 Na1 . 1_455 127.12(14) ?
P2 O5 Na2 . . 142.86(15) ?
P2 O5 Na1 . . 122.16(14) ?
Na2 O5 Na1 . . 92.09(10) ?
P2 O6 Na2 . 2_676 131.40(13) ?
P2 O6 H3 . . 109.5 ?
Na2 O6 H3 2_676 . 105 ?
C1 O7 Na1 . . 98.61(17) ?
C1 O7 H4 . . 109.5 ?
Na1 O7 H4 . . 143.9 ?
O1 P1 O3 . . 113.87(14) y
O2 P1 O3 . . 111.70(13) y
O1 P1 O2 . . 109.92(14) y
O1 P1 C1 . . 106.90(14) y
O2 P1 C1 . . 107.69(14) y
O3 P1 C1 . . 106.41(15) y
O4 P2 O5 . . 119.49(14) y
O5 P2 O6 . . 108.88(13) y
O4 P2 O6 . . 105.96(13) y
O4 P2 C1 . . 110.28(14) y
O5 P2 C1 . . 107.60(15) y
O6 P2 C1 . . 103.46(14) y
O7 C1 C2 . . 111.9(3) ?
O7 C1 P2 . . 103.4(2) ?
C2 C1 P2 . . 114.2(2) ?
O7 C1 P1 . . 108.1(2) ?
C2 C1 P1 . . 108.7(2) ?
P1 C1 P2 . . 110.27(17) y
C3 C2 C1 . . 116.6(3) ?
C3 C2 H5 . . 108.1 ?
C1 C2 H5 . . 108.1 ?
C3 C2 H6 . . 108.1 ?
C1 C2 H6 . . 108.1 ?
H5 C2 H6 . . 107.3 ?
N1 C3 C2 . . 109.0(3) ?
N1 C3 H7 . . 109.9 ?
C2 C3 H7 . . 109.9 ?
N1 C3 H8 . . 109.9 ?
C2 C3 H8 . . 109.9 ?
H7 C3 H8 . . 108.3 ?
C3 N1 H9 . . 109.5 ?
C3 N1 H10 . . 109.5 ?
H9 N1 H10 . . 109.5 ?
C3 N1 H11 . . 109.5 ?
H9 N1 H11 . . 109.5 ?
H10 N1 H11 . . 109.5 ?
O1 Na1 O3 . 1_655 98.07(10) ?
O1 Na1 O4 . 1_655 160.45(11) y
O3 Na1 O4 1_655 1_655 80.61(9) ?
O1 Na1 O5 . . 87.68(9) ?
O3 Na1 O5 1_655 . 172.30(11) ?
O4 Na1 O5 1_655 . 95.68(9) ?
O1 Na1 O1W . . 97.54(10) ?
O3 Na1 O1W 1_655 . 89.51(9) y
O4 Na1 O1W 1_655 . 101.94(10) ?
O5 Na1 O1W . . 84.65(9) y
O1 Na1 O7 . . 67.25(8) ?
O3 Na1 O7 1_655 . 117.85(9) y
O4 Na1 O7 1_655 . 95.94(9) ?
O5 Na1 O7 . . 69.08(8) y
O1W Na1 O7 . . 149.54(9) ?
O1 Na1 Na2 . . 101.66(8) ?
O3 Na1 Na2 1_655 . 130.51(8) ?
O4 Na1 Na2 1_655 . 93.68(8) ?
O7 Na1 Na2 . . 111.63(7) ?
O5 Na2 O1W . . 91.63(10) ?
O5 Na2 O3W . . 80.71(10) ?
O5 Na2 O4W . . 162.87(11) y
O1W Na2 O3W . . 85.99(10) y
O1W Na2 O4W . . 92.13(10) ?
O3W Na2 O4W . . 82.89(10) ?
O5 Na2 O6 . 2_676 88.04(9) ?
O1W Na2 O6 . 2_676 164.15(11) ?
O3W Na2 O6 . 2_676 109.56(10) y
O4W Na2 O6 . 2_676 92.82(10) ?
O5 Na2 O2W . . 90.95(9) ?
O1W Na2 O2W . . 80.22(9) y
O3W Na2 O2W . . 163.69(10) ?
O4W Na2 O2W . . 106.16(9) ?
O6 Na2 O2W 2_676 . 83.94(9) y
O3W Na2 Na1 . . 89.67(8) ?
O4W Na2 Na1 . . 139.77(8) ?
O6 Na2 Na1 2_676 . 126.65(8) ?
O2W Na2 Na1 . . 74.61(7) ?
Na2 O1W Na1 . . 88.86(10) ?
Na2 O1W H11W . . 117.3 ?
Na1 O1W H11W . . 117.2 ?
Na2 O1W H12W . . 129.7 ?
Na1 O1W H12W . . 95.7 ?
H11W O1W H12W . . 104.8 ?
Na2 O2W H21W . . 97.3 ?
Na2 O2W H22W . . 91 ?
H21W O2W H22W . . 109.6 ?
Na2 O3W H31W . . 108.5 ?
Na2 O3W H32W . . 119.4 ?
H31W O3W H32W . . 100.4 ?
Na2 O4W H41W . . 131.3 ?
Na2 O4W H42W . . 117 ?
H41W O4W H42W . . 101.9 ?
H51W O5W H52W . . 106.5 ?

loop_
_geom_bond_atom_site_label_1
_geom_bond_atom_site_label_2
_geom_bond_site_symmetry_2
_geom_bond_distance
_geom_bond_publ_flag
P1 O1 . 1.519(2) y
P1 O2 . 1.537(2) y
P1 O3 . 1.518(2) y
P2 O4 . 1.514(2) y
P2 O5 . 1.487(2) y
P2 O6 . 1.614(2) y
O6 H3 . .82 ?
C1 O7 . 1.451(4) y
O7 H4 . .82 ?
C1 P1 . 1.869(3) y
C1 P2 . 1.845(4) y
C1 C2 . 1.536(5) y
C2 C3 . 1.517(5) y
C2 H5 . .97 ?
C2 H6 . .97 ?
C3 N1 . 1.492(4) y
C3 H7 . .97 ?
C3 H8 . .97 ?
N1 H9 . .89 ?
N1 H10 . .89 ?
N1 H11 . .89 ?
Na1 O1 . 2.289(3) y
Na1 O3 1_655 2.380(3) y
Na1 O4 1_655 2.386(3) y
Na1 O5 . 2.387(3) y
Na1 O7 . 2.827(3) y
Na1 O1W . 2.487(3) y
Na1 Na2 . 3.357(2) ?
Na2 O5 . 2.274(3) y
Na2 O6 2_676 2.456(3) y
Na2 O1W . 2.304(3) y
Na2 O2W . 2.691(3) y
Na2 O3W . 2.401(3) y
Na2 O4W . 2.454(3) y
O1W H11W . .8066 ?
O1W H12W . .7994 ?
O2W H21W . .7958 ?
O2W H22W . .8178 ?
O3W H31W . .815 ?
O3W H32W . .816 ?
O4W H41W . .8076 ?
O4W H42W . .809 ?
O5W H51W . .81 ?
O5W H52W . .7998 ?

loop_
_geom_hbond_atom_site_label_D
_geom_hbond_atom_site_label_H
_geom_hbond_atom_site_label_A
_geom_hbond_site_symmetry_A
_geom_hbond_distance_DH
_geom_hbond_distance_HA
_geom_hbond_distance_DA
_geom_hbond_angle_DHA
O6 H3 O5 . .82 2.50 2.523(4) 82
C2 H5 O2 . .97 2.55 2.962(4) 106
O3W H31W O3 . .82 2.15 2.919(4) 157
O4W H41W O5W . .81 2.03 2.816(4) 164
O2W H21W O4 1_655 .80 2.07 2.859(4) 171
O1W H12W O3W 1_655 .80 1.96 2.753(3) 171
N1 H11 O5W 2_676 .89 2.05 2.872(4) 153
O2W H22W O4 2_676 .82 1.90 2.717(3) 172
N1 H9 O2 2_565 .89 1.88 2.757(3) 169
O3W H32W O1 2_666 .82 1.89 2.703(3) 172
O4W H42W O2 2_666 .81 2.03 2.838(4) 176
O1W H11W O3 2_666 .81 2.02 2.814(3) 166
N1 H10 O1 2_665 .89 1.93 2.817(4) 172
O7 H4 O2 2_665 .82 1.91 2.708(3) 165
C2 H5 O7 2_665 .97 2.55 3.503(4) 167
O6 H3 O2W 2_776 .82 2.01 2.811(3) 165
O5W H52W O2W 2_777 .80 2.04 2.830(4) 172
O5W H51W O4W 2_677 .81 2.02 2.813(4) 168

loop_
_geom_torsion_atom_site_label_1
_geom_torsion_atom_site_label_2
_geom_torsion_atom_site_label_3
_geom_torsion_atom_site_label_4
_geom_torsion_site_symmetry_1
_geom_torsion_site_symmetry_4
_geom_torsion
Na1 O3 P1 O1 1_455 . 147.60(17)
Na1 O3 P1 O2 1_455 . -87.2(2)
Na1 O3 P1 C1 1_455 . 30.1(2)
Na1 O1 P1 O3 . . -94.46(18)
Na1 O1 P1 O2 . . 139.35(15)
Na1 O1 P1 C1 . . 22.8(2)
Na2 O5 P2 O4 . . -11.8(3)
Na1 O5 P2 O4 . . 142.58(15)
Na2 O5 P2 O6 . . 110.0(2)
Na1 O5 P2 O6 . . -95.59(17)
Na2 O5 P2 C1 . . -138.4(2)
Na1 O5 P2 C1 . . 15.91(19)
Na1 O4 P2 O5 1_455 . -88.9(2)
Na1 O4 P2 O6 1_455 . 147.88(16)
Na1 O4 P2 C1 1_455 . 36.5(2)
Na2 O6 P2 O5 2_676 . -106.09(18)
Na2 O6 P2 O4 2_676 . 23.6(2)
Na2 O6 P2 C1 2_676 . 139.68(17)
Na1 O7 C1 C2 . . -174.3(2)
Na1 O7 C1 P2 . . 62.36(18)
Na1 O7 C1 P1 . . -54.59(19)
O5 P2 C1 O7 . . -59.1(2)
O4 P2 C1 O7 . . 168.96(19)
O6 P2 C1 O7 . . 56.0(2)
O5 P2 C1 C2 . . 179.0(2)
O4 P2 C1 C2 . . 47.1(3)
O6 P2 C1 C2 . . -65.8(2)
O5 P2 C1 P1 . . 56.28(19)
O4 P2 C1 P1 . . -75.62(19)
O6 P2 C1 P1 . . 171.43(15)
O3 P1 C1 O7 . . 153.5(2)
O1 P1 C1 O7 . . 31.5(3)
O2 P1 C1 O7 . . -86.6(2)
O3 P1 C1 C2 . . -84.8(2)
O1 P1 C1 C2 . . 153.1(2)
O2 P1 C1 C2 . . 35.1(3)
O3 P1 C1 P2 . . 41.1(2)
O1 P1 C1 P2 . . -80.95(18)
O2 P1 C1 P2 . . 160.98(15)
O7 C1 C2 C3 . . -59.7(4)
P2 C1 C2 C3 . . 57.4(4)
P1 C1 C2 C3 . . -179.0(3)
C1 C2 C3 N1 . . 153.6(3)
P1 O1 Na1 O3 . 1_655 -156.29(16)
P1 O1 Na1 O4 . 1_655 -71.6(4)
P1 O1 Na1 O5 . . 28.85(17)
P1 O1 Na1 O1W . . 113.14(17)
P1 O1 Na1 O7 . . -39.41(15)
P1 O1 Na1 Na2 . . 69.35(17)
P2 O5 Na1 O1 . . -54.81(17)
Na2 O5 Na1 O1 . . 110.04(10)
P2 O5 Na1 O4 . 1_655 105.88(16)
Na2 O5 Na1 O4 . 1_655 -89.27(10)
P2 O5 Na1 O1W . . -152.60(16)
Na2 O5 Na1 O1W . . 12.24(10)
P2 O5 Na1 O7 . . 11.68(14)
Na2 O5 Na1 O7 . . 176.53(10)
P2 O5 Na1 Na2 . . -164.8(2)
C1 O7 Na1 O1 . . 52.05(18)
C1 O7 Na1 O3 . 1_655 139.22(18)
C1 O7 Na1 O4 . 1_655 -138.29(18)
C1 O7 Na1 O5 . . -44.46(18)
C1 O7 Na1 O1W . . -12.3(3)
C1 O7 Na1 Na2 . . -41.93(19)
P2 O5 Na2 O1W . . 145.3(2)
Na1 O5 Na2 O1W . . -13.18(10)
P2 O5 Na2 O3W . . 59.6(3)
Na1 O5 Na2 O3W . . -98.85(10)
P2 O5 Na2 O4W . . 42.7(5)
Na1 O5 Na2 O4W . . -115.8(4)
P2 O5 Na2 O6 . 2_676 -50.5(3)
Na1 O5 Na2 O6 . 2_676 150.96(9)
P2 O5 Na2 O2W . . -134.4(2)
Na1 O5 Na2 O2W . . 67.06(9)
P2 O5 Na2 Na1 . . 158.5(3)
O1 Na1 Na2 O5 . . -73.43(11)
O3 Na1 Na2 O5 1_655 . 175.18(14)
O4 Na1 Na2 O5 1_655 . 94.39(11)
O1W Na1 Na2 O5 . . -162.08(14)
O7 Na1 Na2 O5 . . -3.49(10)
O1 Na1 Na2 O1W . . 88.65(12)
O3 Na1 Na2 O1W 1_655 . -22.74(13)
O4 Na1 Na2 O1W 1_655 . -103.53(12)
O5 Na1 Na2 O1W . . 162.08(14)
O7 Na1 Na2 O1W . . 158.59(12)
O1 Na1 Na2 O3W . . 3.77(10)
O3 Na1 Na2 O3W 1_655 . -107.63(12)
O4 Na1 Na2 O3W 1_655 . 171.58(10)
O5 Na1 Na2 O3W . . 77.19(11)
O1W Na1 Na2 O3W . . -84.88(11)
O7 Na1 Na2 O3W . . 73.71(9)
O1 Na1 Na2 O4W . . 82.33(15)
O3 Na1 Na2 O4W 1_655 . -29.07(18)
O4 Na1 Na2 O4W 1_655 . -109.85(14)
O5 Na1 Na2 O4W . . 155.76(17)
O1W Na1 Na2 O4W . . -6.32(15)
O7 Na1 Na2 O4W . . 152.27(13)
O1 Na1 Na2 O6 . 2_676 -110.63(11)
O3 Na1 Na2 O6 1_655 2_676 137.98(12)
O4 Na1 Na2 O6 1_655 2_676 57.19(12)
O5 Na1 Na2 O6 . 2_676 -37.20(12)
O1W Na1 Na2 O6 . 2_676 160.72(14)
O7 Na1 Na2 O6 . 2_676 -40.69(12)
O1 Na1 Na2 O2W . . 179.32(9)
O3 Na1 Na2 O2W 1_655 . 67.93(11)
O4 Na1 Na2 O2W 1_655 . -12.86(9)
O5 Na1 Na2 O2W . . -107.25(11)
O1W Na1 Na2 O2W . . 90.67(11)
O7 Na1 Na2 O2W . . -110.74(9)
O5 Na2 O1W Na1 . . 12.64(10)
O3W Na2 O1W Na1 . . 93.20(10)
O4W Na2 O1W Na1 . . 175.92(10)
O6 Na2 O1W Na1 2_676 . -75.9(4)
O2W Na2 O1W Na1 . . -78.04(9)
O1 Na1 O1W Na2 . . -99.02(10)
O3 Na1 O1W Na2 1_655 . 162.91(10)
O4 Na1 O1W Na2 1_655 . 82.61(10)
O5 Na1 O1W Na2 . . -12.08(9)
O7 Na1 O1W Na2 . . -42.0(2)
